data_2106147
loop_
_publ_author_name
'Guillevic, J.'
'Bars, O.'
'Grandjean, D.'

_publ_section_title
;
 Etude structurale de combinaisons sulfurees et seleniees du molybdene V.
 Structures cristallines de phases MX Mo3 S4 (M Ni, Co, Fe)
;
_journal_name_full 'Acta Crystallographica B (24,1968-38,1982)'
_journal_page_first 1338
_journal_page_last 1342
_journal_volume 32
_journal_year 1976
_chemical_formula_sum 'Co4.86 Mo18 S24'
_chemical_name_systematic '(Co Mo3 S4)3.25'
_space_group_IT_number 148
_symmetry_space_group_name_Hall '-R 3'
_symmetry_space_group_name_H-M 'R -3 :H'
_cell_angle_alpha 90
_cell_angle_beta 90
_cell_angle_gamma 120
_cell_formula_units_Z 1
_cell_length_a 9.581
_cell_length_b 9.581
_cell_length_c 10.143
_cell_volume 806.341
_citation_journal_id_ASTM ACBCAR
_cod_data_source_file Guillevic_ACBCAR_1976_103.cif
_cod_data_source_block Co4.86Mo18S24
_cod_database_code 2106147

loop_
_symmetry_equiv_pos_as_xyz
x,y,z
-y,x-y,z
-x+y,-x,z
-x,-y,-z
y,-x+y,-z
x-y,x,-z
x+2/3,y+1/3,z+1/3
-y+2/3,x-y+1/3,z+1/3
-x+y+2/3,-x+1/3,z+1/3
-x+2/3,-y+1/3,-z+1/3
y+2/3,-x+y+1/3,-z+1/3
x-y+2/3,x+1/3,-z+1/3
x+1/3,y+2/3,z+2/3
-y+1/3,x-y+2/3,z+2/3
-x+y+1/3,-x+2/3,z+2/3
-x+1/3,-y+2/3,-z+2/3
y+1/3,-x+y+2/3,-z+2/3
x-y+1/3,x+2/3,-z+2/3

loop_
_atom_site_label
_atom_site_type_symbol
_atom_site_fract_x
_atom_site_fract_y
_atom_site_fract_z
_atom_site_occupancy
_atom_site_U_iso_or_equiv
Mo1 Mo 0.8303 0.8472 0.3891 1 0.0
S1 S 0 0 0.20023 1 0.0
S2 S 0.9635 0.687 0.4108 1 0.0
Co2 Co 0.5784 0.4891 0.4371 0.07 0.0
Co1 Co 0.7205 0.4769 0.3331 0.2 0.0
